data_9017919
loop_
_publ_author_name
'Mauro, D.'
'Biagioni, C.'
'Pasero, M.'
'Zaccarini, F.'

_publ_section_title
;
 Crystal-chemistry of sulfates from Apuan Alps (Tuscany, Italy). II.
 Crystal structure and hydrogen bonding system of romerite, Fe2+Fe3+2(SO4)4(H2O)14
;
_journal_name_full 'Atti della Societa Toscana di Scienze Naturali, Memorie, Serie A'
_journal_page_first 5
_journal_page_last 11
_journal_volume 125
_journal_year 2019
_chemical_compound_source 'Apuan Alps, Tuscany, Italy'
_chemical_formula_sum 'Fe2.937 H28 Mg0.063 O30 S4'
_chemical_name_mineral Romerite
_space_group_IT_number 2
_space_group_name_Hall '-P 1'
_space_group_name_H-M_alt 'P -1'
_symmetry_space_group_name_H-M 'P -1'
_cell_angle_alpha 90.131
_cell_angle_beta 100.900
_cell_angle_gamma 85.966
_cell_formula_units_Z 1
_cell_length_a 6.4512
_cell_length_b 15.3227
_cell_length_c 6.3253
_cell_volume 612.414
_database_code_amcsd 0021047
_exptl_crystal_density_diffrn 2.175
_cod_data_source_file inputs/fixed/split/20912.cif
_cod_data_source_block 20912
_cod_original_formula_sum 'Fe2.937 Mg.063 S4 O30 H28'
_cod_database_code 9017919

loop_
_space_group_symop_operation_xyz
x,y,z
-x,-y,-z

loop_
_atom_site_aniso_label
_atom_site_aniso_U_11
_atom_site_aniso_U_22
_atom_site_aniso_U_33
_atom_site_aniso_U_12
_atom_site_aniso_U_13
_atom_site_aniso_U_23
Fe1 0.02399 0.02376 0.02183 0.00261 0.00480 -0.00112
Mg1 0.02399 0.02376 0.02183 0.00261 0.00480 -0.00112
Fe2 0.01359 0.01829 0.01571 -0.00087 0.00304 -0.00113
S1 0.01640 0.02030 0.01781 0.00112 0.00407 -0.00117
S2 0.01231 0.01854 0.01806 0.00022 0.00325 -0.00071
O1 0.02610 0.02320 0.03340 0.00000 0.01460 -0.00710
O2 0.03180 0.05650 0.02250 0.00950 0.00690 0.01450
O3 0.01920 0.03240 0.02680 -0.00170 0.00020 0.00500
O4 0.03120 0.02520 0.06510 -0.00520 0.01750 -0.01920
O5 0.01890 0.03990 0.03190 -0.00490 -0.00210 -0.01070
O6 0.02970 0.02650 0.03550 -0.00200 0.01850 -0.00730
O7 0.02950 0.02580 0.04260 0.00260 0.01710 0.01120
O8 0.01730 0.03570 0.02220 0.00710 0.00240 0.00460
OW1 0.04720 0.03710 0.07400 -0.01170 0.03700 -0.01980
OW2 0.02870 0.05600 0.03510 -0.00020 0.00230 -0.01910
OW3 0.08090 0.04640 0.02770 0.03770 0.02320 0.01220
OW4 0.02190 0.03430 0.02040 0.00290 0.00750 0.00350
OW5 0.01720 0.03130 0.02020 -0.00570 -0.00120 0.00270
OW6 0.02350 0.02410 0.03840 -0.00340 0.01310 -0.01140
OW7 0.02920 0.02780 0.03110 0.00640 0.01740 0.01000

loop_
_atom_site_label
_atom_site_fract_x
_atom_site_fract_y
_atom_site_fract_z
_atom_site_occupancy
_atom_site_U_iso_or_equiv
_atom_site_type_symbol
_atom_site_attached_hydrogens
Fe1 0.00000 0.00000 0.00000 0.93700 0.02334 Fe 0
Mg1 0.00000 0.00000 0.00000 0.06300 0.02334 Mg 0
Fe2 0.33834 0.32049 0.59415 1.00000 0.01584 Fe 0
S1 0.59254 0.16805 0.36383 1.00000 0.01818 S 0
S2 0.75975 0.38681 0.90753 1.00000 0.01631 S 0
O1 0.43250 0.20875 0.48398 1.00000 0.02650 O 0
O2 0.58270 0.21823 0.16491 1.00000 0.03730 O 0
O3 0.80602 0.17060 0.49456 1.00000 0.02670 O 0
O4 0.53910 0.07822 0.32330 1.00000 0.03930 O 0
O5 0.62150 0.33040 0.75706 1.00000 0.03100 O 0
O6 0.64340 0.42237 0.06784 1.00000 0.02890 O 0
O7 0.82501 0.45656 0.78220 1.00000 0.03150 O 0
O8 0.94463 0.33050 0.00823 1.00000 0.02560 O 0
OW1 0.24810 0.04966 0.86820 1.00000 0.04900 O 0
OW2 0.11250 0.04925 0.31040 1.00000 0.04060 O 0
OW3 0.17620 0.88257 0.09140 1.00000 0.05200 O 0
OW4 0.25766 0.25557 0.84328 1.00000 0.02528 O 0
OW5 0.03497 0.30762 0.44176 1.00000 0.02332 O 0
OW6 0.21832 0.43552 0.69710 1.00000 0.02760 O 0
OW7 0.37797 0.38788 0.33444 1.00000 0.02820 O 0
H1 0.33500 0.00940 0.82900 1.00000 0.07000 H 0
H2 0.33000 0.07900 0.97500 1.00000 0.17000 H 0
H3 0.25300 0.05700 0.33300 1.00000 0.07900 H 0
H4 0.04800 0.08100 0.40000 1.00000 0.08400 H 0
H5 0.18200 0.86270 0.21900 1.00000 0.04900 H 0
H6 0.23800 0.84690 0.00600 1.00000 0.06500 H 0
H7 0.36500 0.24000 0.95900 1.00000 0.05600 H 0
H8 0.15000 0.27930 0.89700 1.00000 0.04700 H 0
H9 -0.03500 0.26400 0.47800 1.00000 0.04600 H 0
H10 0.00500 0.31590 0.29800 1.00000 0.03700 H 0
H11 0.08200 0.43890 0.73000 1.00000 0.05900 H 0
H12 0.27300 0.47300 0.80900 1.00000 0.08700 H 0
H13 0.31300 0.44150 0.29000 1.00000 0.08100 H 0
H14 0.47600 0.38060 0.24800 1.00000 0.05500 H 0

loop_
_cod_changelog_entry_id
_cod_changelog_entry_author
_cod_changelog_entry_date
_cod_changelog_entry_text
1
;cod-tools version 3.8.0
Id: cif_guess_AMCSD_atom_types 9574 2023-05-10 09:00:05Z saulius
;
2023-05-10T18:58:56+03:00
;Derived atom types and hydrogen counts
from atom names that follow the AMCSD naming convention
(Wat == water, O-H == hydroxyl).
;

loop_
_cod_related_entry_id
_cod_related_entry_database
_cod_related_entry_code
1 AMCSD 0021047
2 Wikidata Q417331
